data_7155890
loop_
_publ_author_name
'Uroos, Maliha'
'Pitt, Phillip'
'Harwood, Laurence Marius'
'Lewis, William'
'Blake, Alexander J.'
'Hayes, Christopher J. J'

_publ_section_title
;
 Total synthesis of (--)-aritasone via the ultra-high pressure
 hetero-Diels-Alder dimerisation of (--)-pinocarvone
;
_journal_name_full 'Org. Biomol. Chem.'
_journal_paper_doi 10.1039/C7OB02204B
_journal_year 2017
_chemical_absolute_configuration ad
_chemical_formula_moiety 'C20 H28 O2'
_chemical_formula_sum 'C20 H28 O2'
_chemical_formula_weight 300.42
_space_group_crystal_system orthorhombic
_space_group_IT_number 19
_space_group_name_Hall 'P 2ac 2ab'
_space_group_name_H-M_alt 'P 21 21 21'
_symmetry_space_group_name_Hall 'P 2ac 2ab'
_symmetry_space_group_name_H-M 'P 21 21 21'
_atom_sites_solution_hydrogens geom
_atom_sites_solution_primary iterative
_audit_creation_date 2017-08-29
_audit_creation_method
;
Olex2 1.2
(compiled 2017.08.10 svn.r3458 for OlexSys, GUI svn.r5381)
;
_audit_update_record
;
2017-08-29 deposited with the CCDC.
2017-09-21 downloaded from the CCDC.
;
_cell_angle_alpha 90
_cell_angle_beta 90
_cell_angle_gamma 90
_cell_formula_units_Z 4
_cell_length_a 10.3710(2)
_cell_length_b 11.8296(3)
_cell_length_c 13.3226(3)
_cell_measurement_reflns_used 29930
_cell_measurement_temperature 90(2)
_cell_measurement_theta_max 76.5227
_cell_measurement_theta_min 3.3146
_cell_volume 1634.48(6)
_computing_cell_refinement
;
CrysAlisPro, Agilent Technologies,
Version 1.171.35.19 (release 27-10-2011 CrysAlis171 .NET)
(compiled Oct 27 2011,15:02:11)
;
_computing_data_collection
;
CrysAlisPro, Agilent Technologies,
Version 1.171.35.19 (release 27-10-2011 CrysAlis171 .NET)
(compiled Oct 27 2011,15:02:11)
;
_computing_data_reduction
;
CrysAlisPro, Agilent Technologies,
Version 1.171.35.19 (release 27-10-2011 CrysAlis171 .NET)
(compiled Oct 27 2011,15:02:11)
;
_computing_molecular_graphics 'Olex2 (Dolomanov et al., 2009)'
_computing_publication_material 'Olex2 (Dolomanov et al., 2009)'
_computing_structure_refinement 'ShelXL (Sheldrick, 2015)'
_computing_structure_solution 'olex2.solve (Bourhis et al., 2015)'
_diffrn_ambient_temperature 90(2)
_diffrn_detector 'CCD area detector'
_diffrn_detector_area_resol_mean 10.3613
_diffrn_detector_type 'Agilent Diffraction Atlas detector'
_diffrn_measured_fraction_theta_full 0.999
_diffrn_measured_fraction_theta_max 0.999
_diffrn_measurement_details
;
#__ type_ start__ end____ width___ exp.time_
  1 omega   -5.00   51.00   1.0000    1.5000
omega____ theta____ kappa____ phi______ frames
    -       43.9127  -38.0000  120.0000 56

#__ type_ start__ end____ width___ exp.time_
  2 omega   -9.00   40.00   1.0000    1.5000
omega____ theta____ kappa____ phi______ frames
    -       43.9127    0.0000  -30.0000 49

#__ type_ start__ end____ width___ exp.time_
  3 omega   42.00  122.00   1.0000    1.5000
omega____ theta____ kappa____ phi______ frames
    -       43.9127    0.0000  -30.0000 80

#__ type_ start__ end____ width___ exp.time_
  4 omega   39.00   64.00   1.0000    3.0000
omega____ theta____ kappa____ phi______ frames
    -      109.5000  -30.0000   90.0000 25

#__ type_ start__ end____ width___ exp.time_
  5 omega   36.00   64.00   1.0000    3.0000
omega____ theta____ kappa____ phi______ frames
    -      109.5000  -30.0000  -90.0000 28

#__ type_ start__ end____ width___ exp.time_
  6 omega   74.00  105.00   1.0000    3.0000
omega____ theta____ kappa____ phi______ frames
    -      109.5000  -95.0000 -150.0000 31

#__ type_ start__ end____ width___ exp.time_
  7 omega   39.00   67.00   1.0000    3.0000
omega____ theta____ kappa____ phi______ frames
    -      109.5000  -30.0000 -180.0000 28

#__ type_ start__ end____ width___ exp.time_
  8 omega   84.00  110.00   1.0000    3.0000
omega____ theta____ kappa____ phi______ frames
    -      109.5000   61.0000   90.0000 26

#__ type_ start__ end____ width___ exp.time_
  9 omega   75.00  111.00   1.0000    3.0000
omega____ theta____ kappa____ phi______ frames
    -      109.5000 -111.0000  150.0000 36

#__ type_ start__ end____ width___ exp.time_
 10 omega   43.00   69.00   1.0000    3.0000
omega____ theta____ kappa____ phi______ frames
    -      109.5000  -45.0000 -180.0000 26

#__ type_ start__ end____ width___ exp.time_
 11 omega   40.00   68.00   1.0000    3.0000
omega____ theta____ kappa____ phi______ frames
    -      109.5000  -30.0000   30.0000 28

#__ type_ start__ end____ width___ exp.time_
 12 omega   42.00   85.00   1.0000    3.0000
omega____ theta____ kappa____ phi______ frames
    -      109.5000  -61.0000   90.0000 43

#__ type_ start__ end____ width___ exp.time_
 13 omega   95.00  121.00   1.0000    3.0000
omega____ theta____ kappa____ phi______ frames
    -      109.5000  -61.0000   90.0000 26

#__ type_ start__ end____ width___ exp.time_
 14 omega  120.00  150.00   1.0000    3.0000
omega____ theta____ kappa____ phi______ frames
    -      109.5000   61.0000  120.0000 30

#__ type_ start__ end____ width___ exp.time_
 15 omega   43.00   69.00   1.0000    3.0000
omega____ theta____ kappa____ phi______ frames
    -      109.5000  -45.0000  120.0000 26

#__ type_ start__ end____ width___ exp.time_
 16 omega   38.00   69.00   1.0000    3.0000
omega____ theta____ kappa____ phi______ frames
    -      109.5000  -30.0000   60.0000 31

#__ type_ start__ end____ width___ exp.time_
 17 omega   43.00   70.00   1.0000    3.0000
omega____ theta____ kappa____ phi______ frames
    -      109.5000  -45.0000 -120.0000 27

#__ type_ start__ end____ width___ exp.time_
 18 omega   96.00  151.00   1.0000    3.0000
omega____ theta____ kappa____ phi______ frames
    -      109.5000   45.0000    0.0000 55

#__ type_ start__ end____ width___ exp.time_
 19 omega   37.00  112.00   1.0000    3.0000
omega____ theta____ kappa____ phi______ frames
    -      109.5000 -111.0000  -30.0000 75

#__ type_ start__ end____ width___ exp.time_
 20 omega  103.00  158.00   1.0000    3.0000
omega____ theta____ kappa____ phi______ frames
    -      109.5000   30.0000  -90.0000 55

#__ type_ start__ end____ width___ exp.time_
 21 omega   43.00   77.00   1.0000    3.0000
omega____ theta____ kappa____ phi______ frames
    -      109.5000  -45.0000  150.0000 34

#__ type_ start__ end____ width___ exp.time_
 22 omega   36.00   69.00   1.0000    3.0000
omega____ theta____ kappa____ phi______ frames
    -      109.5000  -30.0000  150.0000 33

#__ type_ start__ end____ width___ exp.time_
 23 omega   48.00   74.00   1.0000    3.0000
omega____ theta____ kappa____ phi______ frames
    -      109.5000  -45.0000   90.0000 26

#__ type_ start__ end____ width___ exp.time_
 24 omega  101.00  139.00   1.0000    3.0000
omega____ theta____ kappa____ phi______ frames
    -      109.5000   30.0000   60.0000 38

#__ type_ start__ end____ width___ exp.time_
 25 omega   37.00   69.00   1.0000    3.0000
omega____ theta____ kappa____ phi______ frames
    -      109.5000  -95.0000   30.0000 32

#__ type_ start__ end____ width___ exp.time_
 26 omega -112.00  -19.00   1.0000    1.5000
omega____ theta____ kappa____ phi______ frames
    -      -43.9127  -57.0000   30.0000 93

#__ type_ start__ end____ width___ exp.time_
 27 omega -112.00  -19.00   1.0000    1.5000
omega____ theta____ kappa____ phi______ frames
    -      -43.9127  -57.0000  120.0000 93

#__ type_ start__ end____ width___ exp.time_
 28 omega -115.00  -14.00   1.0000    1.5000
omega____ theta____ kappa____ phi______ frames
    -      -43.9127  -77.0000 -120.0000 101

#__ type_ start__ end____ width___ exp.time_
 29 omega    2.00   98.00   1.0000    1.5000
omega____ theta____ kappa____ phi______ frames
    -       43.9127 -125.0000    0.0000 96

#__ type_ start__ end____ width___ exp.time_
 30 omega -131.00  -30.00   1.0000    3.0000
omega____ theta____ kappa____ phi______ frames
    -      -60.0000  -77.0000  -30.0000 101

#__ type_ start__ end____ width___ exp.time_
 31 omega   36.00   69.00   1.0000    3.0000
omega____ theta____ kappa____ phi______ frames
    -      109.5000  -30.0000 -150.0000 33

#__ type_ start__ end____ width___ exp.time_
 32 omega   89.00  158.00   1.0000    3.0000
omega____ theta____ kappa____ phi______ frames
    -      109.5000   30.0000   90.0000 69

#__ type_ start__ end____ width___ exp.time_
 33 omega   36.00   69.00   1.0000    3.0000
omega____ theta____ kappa____ phi______ frames
    -      109.5000  -30.0000    0.0000 33

#__ type_ start__ end____ width___ exp.time_
 34 omega   87.00  158.00   1.0000    3.0000
omega____ theta____ kappa____ phi______ frames
    -      109.5000   45.0000 -120.0000 71

#__ type_ start__ end____ width___ exp.time_
 35 omega   89.00  158.00   1.0000    3.0000
omega____ theta____ kappa____ phi______ frames
    -      109.5000   30.0000  150.0000 69

#__ type_ start__ end____ width___ exp.time_
 36 omega   83.00  158.00   1.0000    3.0000
omega____ theta____ kappa____ phi______ frames
    -      109.5000   61.0000 -180.0000 75

#__ type_ start__ end____ width___ exp.time_
 37 omega   79.00  158.00   1.0000    3.0000
omega____ theta____ kappa____ phi______ frames
    -      109.5000   77.0000    0.0000 79

#__ type_ start__ end____ width___ exp.time_
 38 omega   30.00  109.00   1.0000    3.0000
omega____ theta____ kappa____ phi______ frames
    -      109.5000  -95.0000   60.0000 79

#__ type_ start__ end____ width___ exp.time_
 39 omega   34.00  113.00   1.0000    3.0000
omega____ theta____ kappa____ phi______ frames
    -      109.5000 -104.0000   10.0000 79

#__ type_ start__ end____ width___ exp.time_
 40 omega   83.00  158.00   1.0000    3.0000
omega____ theta____ kappa____ phi______ frames
    -      109.5000   61.0000  150.0000 75

#__ type_ start__ end____ width___ exp.time_
 41 omega   83.00  158.00   1.0000    3.0000
omega____ theta____ kappa____ phi______ frames
    -      109.5000   61.0000  -90.0000 75

#__ type_ start__ end____ width___ exp.time_
 42 omega   38.00  140.00   1.0000    3.0000
omega____ theta____ kappa____ phi______ frames
    -      109.5000  -77.0000 -180.0000 102

#__ type_ start__ end____ width___ exp.time_
 43 omega   83.00  158.00   1.0000    3.0000
omega____ theta____ kappa____ phi______ frames
    -      109.5000   61.0000  -30.0000 75

#__ type_ start__ end____ width___ exp.time_
 44 omega   79.00  158.00   1.0000    3.0000
omega____ theta____ kappa____ phi______ frames
    -      109.5000   77.0000   90.0000 79

#__ type_ start__ end____ width___ exp.time_
 45 omega   89.00  158.00   1.0000    3.0000
omega____ theta____ kappa____ phi______ frames
    -      109.5000   30.0000  -30.0000 69

#__ type_ start__ end____ width___ exp.time_
 46 omega -115.00  -14.00   1.0000    1.5000
omega____ theta____ kappa____ phi______ frames
    -      -43.9127  -77.0000    0.0000 101

#__ type_ start__ end____ width___ exp.time_
 47 omega  -24.00   69.00   1.0000    1.5000
omega____ theta____ kappa____ phi______ frames
    -       43.9127  -57.0000   30.0000 93

#__ type_ start__ end____ width___ exp.time_
 48 omega    2.00   98.00   1.0000    1.5000
omega____ theta____ kappa____ phi______ frames
    -       43.9127 -125.0000  -90.0000 96

#__ type_ start__ end____ width___ exp.time_
 49 omega   14.00  115.00   1.0000    1.5000
omega____ theta____ kappa____ phi______ frames
    -       43.9127   77.0000 -180.0000 101

#__ type_ start__ end____ width___ exp.time_
 50 omega -131.00  -30.00   1.0000    3.0000
omega____ theta____ kappa____ phi______ frames
    -      -60.0000  -77.0000  150.0000 101

#__ type_ start__ end____ width___ exp.time_
 51 omega -131.00  -30.00   1.0000    3.0000
omega____ theta____ kappa____ phi______ frames
    -      -60.0000  -77.0000   30.0000 101

#__ type_ start__ end____ width___ exp.time_
 52 omega -131.00  -30.00   1.0000    3.0000
omega____ theta____ kappa____ phi______ frames
    -      -60.0000  -77.0000  -90.0000 101

#__ type_ start__ end____ width___ exp.time_
 53 omega -131.00  -30.00   1.0000    3.0000
omega____ theta____ kappa____ phi______ frames
    -      -60.0000  -77.0000 -150.0000 101

#__ type_ start__ end____ width___ exp.time_
 54 omega -131.00  -30.00   1.0000    3.0000
omega____ theta____ kappa____ phi______ frames
    -      -60.0000  -77.0000   90.0000 101

#__ type_ start__ end____ width___ exp.time_
 55 omega   36.00  115.00   1.0000    3.0000
omega____ theta____ kappa____ phi______ frames
    -      109.5000 -111.0000  -90.0000 79

#__ type_ start__ end____ width___ exp.time_
 56 omega   83.00  158.00   1.0000    3.0000
omega____ theta____ kappa____ phi______ frames
    -      109.5000   61.0000  -60.0000 75

#__ type_ start__ end____ width___ exp.time_
 57 omega   79.00  158.00   1.0000    3.0000
omega____ theta____ kappa____ phi______ frames
    -      109.5000   77.0000   30.0000 79

#__ type_ start__ end____ width___ exp.time_
 58 omega   40.00   77.00   1.0000    3.0000
omega____ theta____ kappa____ phi______ frames
    -      109.5000  -45.0000  -30.0000 37

#__ type_ start__ end____ width___ exp.time_
 59 omega   79.00  158.00   1.0000    3.0000
omega____ theta____ kappa____ phi______ frames
    -      109.5000   77.0000 -120.0000 79

#__ type_ start__ end____ width___ exp.time_
 60 omega   83.00  158.00   1.0000    3.0000
omega____ theta____ kappa____ phi______ frames
    -      109.5000   61.0000 -150.0000 75

#__ type_ start__ end____ width___ exp.time_
 61 omega   79.00  158.00   1.0000    3.0000
omega____ theta____ kappa____ phi______ frames
    -      109.5000   77.0000  -30.0000 79

#__ type_ start__ end____ width___ exp.time_
 62 omega   79.00  158.00   1.0000    3.0000
omega____ theta____ kappa____ phi______ frames
    -      109.5000   77.0000  120.0000 79

#__ type_ start__ end____ width___ exp.time_
 63 omega   41.00  136.00   1.0000    3.0000
omega____ theta____ kappa____ phi______ frames
    -      109.5000  -61.0000   60.0000 95

#__ type_ start__ end____ width___ exp.time_
 64 omega   79.00  158.00   1.0000    3.0000
omega____ theta____ kappa____ phi______ frames
    -      109.5000   77.0000 -180.0000 79

#__ type_ start__ end____ width___ exp.time_
 65 omega   79.00  158.00   1.0000    3.0000
omega____ theta____ kappa____ phi______ frames
    -      109.5000   77.0000   60.0000 79

#__ type_ start__ end____ width___ exp.time_
 66 omega -115.00  -14.00   1.0000    1.5000
omega____ theta____ kappa____ phi______ frames
    -      -43.9127  -77.0000  120.0000 101

#__ type_ start__ end____ width___ exp.time_
 67 omega -115.00  -23.00   1.0000    1.5000
omega____ theta____ kappa____ phi______ frames
    -      -43.9127  -38.0000 -120.0000 92

#__ type_ start__ end____ width___ exp.time_
 68 omega -115.00  -14.00   1.0000    1.5000
omega____ theta____ kappa____ phi______ frames
    -      -43.9127  -77.0000  -60.0000 101

#__ type_ start__ end____ width___ exp.time_
 69 omega   23.00  115.00   1.0000    1.5000
omega____ theta____ kappa____ phi______ frames
    -       43.9127   38.0000   90.0000 92

#__ type_ start__ end____ width___ exp.time_
 70 omega   83.00  158.00   1.0000    3.0000
omega____ theta____ kappa____ phi______ frames
    -      109.5000   61.0000   60.0000 75

#__ type_ start__ end____ width___ exp.time_
 71 omega   83.00  158.00   1.0000    3.0000
omega____ theta____ kappa____ phi______ frames
    -      109.5000   61.0000 -120.0000 75

#__ type_ start__ end____ width___ exp.time_
 72 omega   36.00  115.00   1.0000    3.0000
omega____ theta____ kappa____ phi______ frames
    -      109.5000 -111.0000 -180.0000 79

#__ type_ start__ end____ width___ exp.time_
 73 omega   79.00  158.00   1.0000    3.0000
omega____ theta____ kappa____ phi______ frames
    -      109.5000   77.0000  -90.0000 79

#__ type_ start__ end____ width___ exp.time_
 74 omega   79.00  158.00   1.0000    3.0000
omega____ theta____ kappa____ phi______ frames
    -      109.5000   77.0000  150.0000 79

#__ type_ start__ end____ width___ exp.time_
 75 omega   83.00  158.00   1.0000    3.0000
omega____ theta____ kappa____ phi______ frames
    -      109.5000   61.0000   30.0000 75

#__ type_ start__ end____ width___ exp.time_
 76 omega   79.00   83.00   1.0000    3.0000
omega____ theta____ kappa____ phi______ frames
    -      109.5000   77.0000  -60.0000 4
;
_diffrn_measurement_device '\k-geometry diffractometer'
_diffrn_measurement_device_type 'SuperNova, Single source at offset, Atlas'
_diffrn_measurement_method '\w scans'
_diffrn_orient_matrix_UB_11 0.1063454000
_diffrn_orient_matrix_UB_12 0.0692312000
_diffrn_orient_matrix_UB_13 0.0521703000
_diffrn_orient_matrix_UB_21 -0.0795040000
_diffrn_orient_matrix_UB_22 0.0001555000
_diffrn_orient_matrix_UB_23 0.0977254000
_diffrn_orient_matrix_UB_31 0.0667698000
_diffrn_orient_matrix_UB_32 -0.1102660000
_diffrn_orient_matrix_UB_33 0.0330475000
_diffrn_radiation_collimation 'focusing mirrors'
_diffrn_radiation_monochromator mirror
_diffrn_radiation_probe x-ray
_diffrn_radiation_type CuK\a
_diffrn_radiation_wavelength 1.54184
_diffrn_radiation_wavelength_determination fundamental
_diffrn_reflns_av_R_equivalents 0.0294
_diffrn_reflns_av_unetI/netI 0.0093
_diffrn_reflns_Laue_measured_fraction_full 0.999
_diffrn_reflns_Laue_measured_fraction_max 0.999
_diffrn_reflns_limit_h_max 13
_diffrn_reflns_limit_h_min -13
_diffrn_reflns_limit_k_max 14
_diffrn_reflns_limit_k_min -14
_diffrn_reflns_limit_l_max 16
_diffrn_reflns_limit_l_min -16
_diffrn_reflns_number 47596
_diffrn_reflns_point_group_measured_fraction_full 1.000
_diffrn_reflns_point_group_measured_fraction_max 0.998
_diffrn_reflns_theta_full 67.684
_diffrn_reflns_theta_max 76.319
_diffrn_reflns_theta_min 5.000
_diffrn_source 'microfocus sealed tube'
_diffrn_source_current 0.8
_diffrn_source_power 0.04
_diffrn_source_target Cu
_diffrn_source_type 'Agilent Diffraction microfocus tube'
_diffrn_source_voltage 50
_diffrn_standards_number 0
_exptl_absorpt_coefficient_mu 0.593
_exptl_absorpt_correction_T_max 1.443
_exptl_absorpt_correction_T_min 0.860
_exptl_absorpt_correction_type gaussian
_exptl_absorpt_process_details
;
CrysAlisPro, Agilent Technologies,
Version 1.171.35.19 (release 27-10-2011 CrysAlis171 .NET)
(compiled Oct 27 2011,15:02:11)
Numerical absorption correction based on gaussian integration over
            a multifaceted crystal model
;
_exptl_crystal_colour 'clear colourless'
_exptl_crystal_colour_lustre clear
_exptl_crystal_colour_primary colourless
_exptl_crystal_density_diffrn 1.221
_exptl_crystal_density_method 'not measured'
_exptl_crystal_description block
_exptl_crystal_F_000 656
_exptl_crystal_size_max 0.3387
_exptl_crystal_size_mid 0.185
_exptl_crystal_size_min 0.1329
_refine_diff_density_max 0.209
_refine_diff_density_min -0.169
_refine_diff_density_rms 0.034
_refine_ls_abs_structure_details
;
 Flack x determined using 1430 quotients [(I+)-(I-)]/[(I+)+(I-)]
 (Parsons, Flack and Wagner, Acta Cryst. B69 (2013) 249-259).
;
_refine_ls_abs_structure_Flack -0.01(4)
_refine_ls_extinction_method none
_refine_ls_goodness_of_fit_ref 1.052
_refine_ls_hydrogen_treatment constr
_refine_ls_matrix_type full
_refine_ls_number_parameters 203
_refine_ls_number_reflns 3410
_refine_ls_number_restraints 0
_refine_ls_restrained_S_all 1.052
_refine_ls_R_factor_all 0.0282
_refine_ls_R_factor_gt 0.0278
_refine_ls_shift/su_max 0.000
_refine_ls_shift/su_mean 0.000
_refine_ls_structure_factor_coef Fsqd
_refine_ls_weighting_details 'w=1/[\s^2^(Fo^2^)+(0.0476P)^2^+0.3068P] where P=(Fo^2^+2Fc^2^)/3'
_refine_ls_weighting_scheme calc
_refine_ls_wR_factor_gt 0.0751
_refine_ls_wR_factor_ref 0.0754
_reflns_Friedel_coverage 0.745
_reflns_Friedel_fraction_full 1.000
_reflns_Friedel_fraction_max 0.997
_reflns_number_gt 3355
_reflns_number_total 3410
_reflns_threshold_expression 'I > 2\s(I)'
_cod_data_source_file c7ob02204b2.cif
_cod_data_source_block mucjhn
_cod_database_code 7155890
_nottingham_internal_coll_name MUCJHN
_nottingham_internal_coll_number 11226
_nottingham_internal_coll_client MU/CJH
_nottingham_internal_coll_user pczwl
_nottingham_internal_coll_location NOTTS
_nottingham_internal_coll_instrument SuperNova
_nottingham_internal_process_user pczwl
_nottingham_internal_validation_date 29/8/2017
_nottingham_internal_validation_user pczwl
_shelx_shelxl_version_number 2017/1
_chemical_oxdiff_formula 'C20 H28 O2'
_chemical_oxdiff_usercomment 'MUCJHN #11226 IN FOMBLIN FILM ON MICROMOUNT FOR MU/CJH'
_shelx_space_group_comment
;
The symmetry employed for this shelxl refinement is uniquely defined
by the following loop, which should always be used as a source of
symmetry information in preference to the above space-group names.
They are only intended as comments.
;
_reflns_odcompleteness_completeness 98.60
_reflns_odcompleteness_iscentric 1
_reflns_odcompleteness_theta 77.17
_olex2_refinement_description
;
1. Fixed Uiso
 At 1.2 times of:
  All C(H) groups, All C(H,H) groups
 At 1.5 times of:
  All C(H,H,H) groups
2.a Ternary CH refined with riding coordinates:
 C3(H3), C5(H5), C10(H10), C12(H12)
2.b Secondary CH2 refined with riding coordinates:
 C2(H2A,H2B), C7(H7A,H7B), C8(H8A,H8B), C13(H13A,H13B), C15(H15A,H15B),
 C18(H18A,H18B)
2.c Idealised Me refined as rotating group:
 C16(H16A,H16B,H16C), C17(H17A,H17B,H17C), C19(H19A,H19B,H19C), C20(H20A,H20B,
 H20C)
;
_olex2_submission_special_instructions 'No special instructions were received'

loop_
_space_group_symop_operation_xyz
'x, y, z'
'-x+1/2, -y, z+1/2'
'x+1/2, -y+1/2, -z'
'-x, y+1/2, -z+1/2'

loop_
_atom_site_label
_atom_site_type_symbol
_atom_site_fract_x
_atom_site_fract_y
_atom_site_fract_z
_atom_site_U_iso_or_equiv
_atom_site_adp_type
_atom_site_occupancy
_atom_site_site_symmetry_order
_atom_site_calc_flag
_atom_site_refinement_flags_posn
C1 C 0.47120(14) 0.62228(12) 0.26218(11) 0.0163(3) Uani 1 1 d .
C2 C 0.56349(14) 0.72001(13) 0.24304(10) 0.0176(3) Uani 1 1 d .
H2A H 0.528535 0.768072 0.188639 0.021 Uiso 1 1 calc R
H2B H 0.647493 0.689587 0.220317 0.021 Uiso 1 1 calc R
C3 C 0.58438(14) 0.79232(12) 0.33677(11) 0.0159(3) Uani 1 1 d .
H3 H 0.634670 0.863527 0.326605 0.019 Uiso 1 1 calc R
C4 C 0.45408(14) 0.80533(12) 0.39474(10) 0.0148(3) Uani 1 1 d .
C5 C 0.48714(14) 0.68615(12) 0.44217(11) 0.0148(3) Uani 1 1 d .
H5 H 0.462824 0.676973 0.514343 0.018 Uiso 1 1 calc R
C6 C 0.44867(13) 0.58767(12) 0.37342(10) 0.0146(3) Uani 1 1 d .
C7 C 0.31123(14) 0.54426(12) 0.39018(11) 0.0162(3) Uani 1 1 d .
H7A H 0.290587 0.486668 0.338708 0.019 Uiso 1 1 calc R
H7B H 0.249669 0.607609 0.382355 0.019 Uiso 1 1 calc R
C8 C 0.29549(13) 0.49218(12) 0.49501(11) 0.0165(3) Uani 1 1 d .
H8A H 0.288799 0.553035 0.545753 0.020 Uiso 1 1 calc R
H8B H 0.215305 0.446865 0.497488 0.020 Uiso 1 1 calc R
C9 C 0.40913(14) 0.41820(12) 0.51847(10) 0.0154(3) Uani 1 1 d .
C10 C 0.40687(15) 0.33160(11) 0.60269(11) 0.0158(3) Uani 1 1 d .
H10 H 0.323923 0.324513 0.640438 0.019 Uiso 1 1 calc R
C11 C 0.53245(15) 0.34086(11) 0.66793(10) 0.0158(3) Uani 1 1 d .
C12 C 0.59842(14) 0.27419(12) 0.58032(11) 0.0166(3) Uani 1 1 d .
H12 H 0.667767 0.220358 0.601191 0.020 Uiso 1 1 calc R
C13 C 0.63307(14) 0.35245(12) 0.49208(11) 0.0178(3) Uani 1 1 d .
H13A H 0.706582 0.401467 0.510871 0.021 Uiso 1 1 calc R
H13B H 0.658798 0.306660 0.433196 0.021 Uiso 1 1 calc R
C14 C 0.51798(14) 0.42418(12) 0.46596(10) 0.0157(3) Uani 1 1 d .
C15 C 0.63137(14) 0.71501(13) 0.42277(11) 0.0176(3) Uani 1 1 d .
H15A H 0.673742 0.755819 0.478629 0.021 Uiso 1 1 calc R
H15B H 0.683904 0.649917 0.400200 0.021 Uiso 1 1 calc R
C16 C 0.33219(15) 0.82491(13) 0.33252(11) 0.0177(3) Uani 1 1 d .
H16A H 0.339624 0.896711 0.296282 0.027 Uiso 1 1 calc GR
H16B H 0.257090 0.827567 0.377102 0.027 Uiso 1 1 calc GR
H16C H 0.321759 0.763017 0.284312 0.027 Uiso 1 1 calc GR
C17 C 0.46089(15) 0.89869(12) 0.47418(11) 0.0193(3) Uani 1 1 d .
H17A H 0.460204 0.972692 0.441117 0.029 Uiso 1 1 calc GR
H17B H 0.540466 0.890437 0.513165 0.029 Uiso 1 1 calc GR
H17C H 0.386367 0.892690 0.519087 0.029 Uiso 1 1 calc GR
C18 C 0.46415(15) 0.21956(12) 0.55952(11) 0.0179(3) Uani 1 1 d .
H18A H 0.445542 0.151568 0.600348 0.021 Uiso 1 1 calc R
H18B H 0.445257 0.206552 0.487603 0.021 Uiso 1 1 calc R
C19 C 0.52460(15) 0.26967(13) 0.76389(11) 0.0205(3) Uani 1 1 d .
H19A H 0.466422 0.306332 0.811850 0.031 Uiso 1 1 calc GR
H19B H 0.610692 0.262948 0.793625 0.031 Uiso 1 1 calc GR
H19C H 0.491680 0.194235 0.747543 0.031 Uiso 1 1 calc GR
C20 C 0.58068(16) 0.45813(13) 0.69589(12) 0.0211(3) Uani 1 1 d .
H20A H 0.586316 0.504936 0.635356 0.032 Uiso 1 1 calc GR
H20B H 0.666145 0.452045 0.726799 0.032 Uiso 1 1 calc GR
H20C H 0.520649 0.492974 0.743538 0.032 Uiso 1 1 calc GR
O1 O 0.41651(12) 0.57386(9) 0.19467(8) 0.0229(2) Uani 1 1 d .
O2 O 0.53973(10) 0.49496(9) 0.38483(8) 0.0173(2) Uani 1 1 d .

loop_
_atom_site_aniso_label
_atom_site_aniso_U_11
_atom_site_aniso_U_22
_atom_site_aniso_U_33
_atom_site_aniso_U_23
_atom_site_aniso_U_13
_atom_site_aniso_U_12
C1 0.0183(7) 0.0146(6) 0.0159(7) -0.0007(5) 0.0007(5) 0.0052(6)
C2 0.0191(7) 0.0195(7) 0.0142(6) 0.0024(6) 0.0029(5) 0.0025(6)
C3 0.0150(6) 0.0162(7) 0.0165(6) 0.0029(5) 0.0008(5) -0.0005(5)
C4 0.0165(6) 0.0133(6) 0.0147(6) 0.0017(5) 0.0017(5) 0.0001(5)
C5 0.0165(7) 0.0145(6) 0.0132(6) 0.0026(5) -0.0004(5) -0.0007(5)
C6 0.0156(6) 0.0127(6) 0.0155(6) 0.0001(5) 0.0002(5) 0.0023(5)
C7 0.0146(6) 0.0147(6) 0.0194(7) 0.0001(5) -0.0008(5) 0.0010(5)
C8 0.0151(6) 0.0147(6) 0.0198(7) 0.0008(6) 0.0018(5) 0.0010(5)
C9 0.0164(6) 0.0123(6) 0.0175(6) 0.0002(5) 0.0000(5) 0.0003(5)
C10 0.0170(7) 0.0125(6) 0.0181(7) 0.0006(5) 0.0008(5) -0.0015(5)
C11 0.0178(7) 0.0129(6) 0.0167(6) -0.0013(5) -0.0002(5) -0.0004(5)
C12 0.0187(7) 0.0126(6) 0.0186(7) 0.0009(5) -0.0003(5) 0.0024(5)
C13 0.0174(7) 0.0165(7) 0.0194(7) 0.0014(6) 0.0023(5) 0.0041(5)
C14 0.0181(7) 0.0121(6) 0.0169(6) 0.0010(5) 0.0002(5) 0.0009(5)
C15 0.0155(7) 0.0197(7) 0.0178(7) 0.0018(6) -0.0025(5) -0.0011(6)
C16 0.0180(7) 0.0157(7) 0.0195(7) 0.0019(5) 0.0004(5) 0.0036(5)
C17 0.0232(7) 0.0158(6) 0.0191(7) -0.0016(5) 0.0035(6) -0.0032(6)
C18 0.0233(7) 0.0124(6) 0.0179(6) 0.0007(5) -0.0017(6) -0.0019(6)
C19 0.0250(8) 0.0192(7) 0.0172(7) 0.0010(6) -0.0014(6) -0.0019(6)
C20 0.0237(7) 0.0162(7) 0.0234(7) -0.0026(6) -0.0020(6) -0.0032(6)
O1 0.0310(6) 0.0209(5) 0.0167(5) -0.0035(4) -0.0014(5) 0.0010(5)
O2 0.0169(5) 0.0155(5) 0.0196(5) 0.0041(4) 0.0049(4) 0.0044(4)

loop_
_atom_type_symbol
_atom_type_description
_atom_type_scat_dispersion_real
_atom_type_scat_dispersion_imag
_atom_type_scat_source
C C 0.0181 0.0091 'International Tables Vol C Tables 4.2.6.8 and 6.1.1.4'
H H 0.0000 0.0000 'International Tables Vol C Tables 4.2.6.8 and 6.1.1.4'
O O 0.0492 0.0322 'International Tables Vol C Tables 4.2.6.8 and 6.1.1.4'

loop_
_exptl_crystal_face_index_h
_exptl_crystal_face_index_k
_exptl_crystal_face_index_l
_exptl_crystal_face_perp_dist
_exptl_oxdiff_crystal_face_indexfrac_h
_exptl_oxdiff_crystal_face_indexfrac_k
_exptl_oxdiff_crystal_face_indexfrac_l
_exptl_oxdiff_crystal_face_x
_exptl_oxdiff_crystal_face_y
_exptl_oxdiff_crystal_face_z
0 -6 6 0.0607 0.0004 -5.9992 6.0003 -0.1023 0.5854 0.8598
0 6 -6 0.0722 -0.0004 5.9992 -6.0003 0.1023 -0.5854 -0.8598
5 -3 -4 0.1609 5.0000 -2.9999 -3.9999 0.1154 -0.7889 0.5325
-5 5 1 0.1493 -5.0002 4.9996 0.9998 -0.1335 0.4960 -0.8521
4 3 6 0.0566 4.0002 3.0008 6.0000 0.9462 0.2688 0.1345
-4 -4 -5 0.1148 -4.0002 -4.0006 -5.0000 -0.9632 -0.1712 0.0088
-5 0 -6 0.1064 -5.0003 -0.0009 -6.0001 -0.8449 -0.1888 -0.5321
6 1 -2 0.1367 6.0000 1.0002 -2.0000 0.6030 -0.6723 0.2242
-3 -6 4 0.1085 -2.9997 -5.9996 4.0002 -0.5257 0.6285 0.5935
-1 -7 4 0.0873 -0.9997 -6.9995 4.0003 -0.3822 0.4693 0.8373
6 -3 0 0.1531 6.0002 -2.9995 0.0002 0.4304 -0.4775 0.7314
5 4 -3 0.1231 4.9999 3.9999 -3.0001 0.6521 -0.6901 -0.2064
-1 4 7 0.0772 -0.9998 4.0005 6.9999 0.5358 0.7642 -0.2765
1 -5 -6 0.1774 0.9999 -5.0003 -5.9999 -0.5529 -0.6666 0.4199
-3 3 -7 0.0904 -3.0004 2.9990 -7.0002 -0.4767 -0.4451 -0.7624

loop_
_geom_angle_atom_site_label_1
_geom_angle_atom_site_label_2
_geom_angle_atom_site_label_3
_geom_angle
C2 C1 C6 116.99(12)
O1 C1 C2 122.06(13)
O1 C1 C6 120.95(13)
C1 C2 H2A 109.2
C1 C2 H2B 109.2
C1 C2 C3 112.16(11)
H2A C2 H2B 107.9
C3 C2 H2A 109.2
C3 C2 H2B 109.2
C2 C3 H3 115.8
C2 C3 C4 109.63(12)
C2 C3 C15 108.61(12)
C4 C3 H3 115.8
C15 C3 H3 115.8
C15 C3 C4 87.97(10)
C3 C4 C5 85.54(10)
C16 C4 C3 117.48(11)
C16 C4 C5 122.03(12)
C16 C4 C17 107.67(12)
C17 C4 C3 111.86(12)
C17 C4 C5 110.89(11)
C4 C5 H5 115.2
C6 C5 C4 112.44(11)
C6 C5 H5 115.2
C6 C5 C15 108.50(12)
C15 C5 C4 86.93(10)
C15 C5 H5 115.2
C5 C6 C1 109.26(11)
C7 C6 C1 111.53(11)
C7 C6 C5 114.17(12)
O2 C6 C1 101.56(11)
O2 C6 C5 109.94(11)
O2 C6 C7 109.64(11)
C6 C7 H7A 109.3
C6 C7 H7B 109.3
C6 C7 C8 111.47(12)
H7A C7 H7B 108.0
C8 C7 H7A 109.3
C8 C7 H7B 109.3
C7 C8 H8A 109.7
C7 C8 H8B 109.7
H8A C8 H8B 108.2
C9 C8 C7 109.88(12)
C9 C8 H8A 109.7
C9 C8 H8B 109.7
C8 C9 C10 122.33(12)
C14 C9 C8 121.73(13)
C14 C9 C10 115.94(13)
C9 C10 H10 116.2
C9 C10 C11 110.43(12)
C9 C10 C18 107.11(11)
C11 C10 H10 116.2
C18 C10 H10 116.2
C18 C10 C11 86.99(11)
C12 C11 C10 85.11(10)
C19 C11 C10 112.30(12)
C19 C11 C12 111.60(12)
C20 C11 C10 118.17(12)
C20 C11 C12 119.88(13)
C20 C11 C19 108.31(12)
C11 C12 H12 115.3
C13 C12 C11 111.61(11)
C13 C12 H12 115.3
C13 C12 C18 108.78(12)
C18 C12 C11 87.19(11)
C18 C12 H12 115.3
C12 C13 H13A 109.8
C12 C13 H13B 109.8
H13A C13 H13B 108.3
C14 C13 C12 109.31(12)
C14 C13 H13A 109.8
C14 C13 H13B 109.8
C9 C14 C13 121.43(13)
C9 C14 O2 125.50(13)
O2 C14 C13 113.07(12)
C3 C15 C5 87.12(11)
C3 C15 H15A 114.1
C3 C15 H15B 114.1
C5 C15 H15A 114.1
C5 C15 H15B 114.1
H15A C15 H15B 111.3
C4 C16 H16A 109.5
C4 C16 H16B 109.5
C4 C16 H16C 109.5
H16A C16 H16B 109.5
H16A C16 H16C 109.5
H16B C16 H16C 109.5
C4 C17 H17A 109.5
C4 C17 H17B 109.5
C4 C17 H17C 109.5
H17A C17 H17B 109.5
H17A C17 H17C 109.5
H17B C17 H17C 109.5
C10 C18 H18A 114.4
C10 C18 H18B 114.4
C12 C18 C10 85.56(10)
C12 C18 H18A 114.4
C12 C18 H18B 114.4
H18A C18 H18B 111.5
C11 C19 H19A 109.5
C11 C19 H19B 109.5
C11 C19 H19C 109.5
H19A C19 H19B 109.5
H19A C19 H19C 109.5
H19B C19 H19C 109.5
C11 C20 H20A 109.5
C11 C20 H20B 109.5
C11 C20 H20C 109.5
H20A C20 H20B 109.5
H20A C20 H20C 109.5
H20B C20 H20C 109.5
C14 O2 C6 115.54(11)

loop_
_geom_bond_atom_site_label_1
_geom_bond_atom_site_label_2
_geom_bond_distance
C1 C2 1.522(2)
C1 C6 1.5553(19)
C1 O1 1.2078(19)
C2 H2A 0.9900
C2 H2B 0.9900
C2 C3 1.5290(19)
C3 H3 1.0000
C3 C4 1.5641(19)
C3 C15 1.5448(19)
C4 C5 1.5826(19)
C4 C16 1.529(2)
C4 C17 1.5312(19)
C5 H5 1.0000
C5 C6 1.5346(19)
C5 C15 1.556(2)
C6 C7 1.5315(19)
C6 O2 1.4552(17)
C7 H7A 0.9900
C7 H7B 0.9900
C7 C8 1.535(2)
C8 H8A 0.9900
C8 H8B 0.9900
C8 C9 1.5008(19)
C9 C10 1.5195(19)
C9 C14 1.330(2)
C10 H10 1.0000
C10 C11 1.570(2)
C10 C18 1.562(2)
C11 C12 1.5661(19)
C11 C19 1.5331(19)
C11 C20 1.5211(19)
C12 H12 1.0000
C12 C13 1.539(2)
C12 C18 1.560(2)
C13 H13A 0.9900
C13 H13B 0.9900
C13 C14 1.5052(19)
C14 O2 1.3858(17)
C15 H15A 0.9900
C15 H15B 0.9900
C16 H16A 0.9800
C16 H16B 0.9800
C16 H16C 0.9800
C17 H17A 0.9800
C17 H17B 0.9800
C17 H17C 0.9800
C18 H18A 0.9900
C18 H18B 0.9900
C19 H19A 0.9800
C19 H19B 0.9800
C19 H19C 0.9800
C20 H20A 0.9800
C20 H20B 0.9800
C20 H20C 0.9800

loop_
_geom_torsion_atom_site_label_1
_geom_torsion_atom_site_label_2
_geom_torsion_atom_site_label_3
_geom_torsion_atom_site_label_4
_geom_torsion
C1 C2 C3 C4 -39.01(15)
C1 C2 C3 C15 55.61(15)
C1 C6 C7 C8 170.68(11)
C1 C6 O2 C14 -161.94(11)
C2 C1 C6 C5 20.15(17)
C2 C1 C6 C7 147.32(12)
C2 C1 C6 O2 -95.97(13)
C2 C3 C4 C5 82.93(12)
C2 C3 C4 C16 -41.07(17)
C2 C3 C4 C17 -166.33(12)
C2 C3 C15 C5 -83.49(12)
C3 C4 C5 C6 -82.82(13)
C3 C4 C5 C15 25.94(10)
C4 C3 C15 C5 26.55(10)
C4 C5 C6 C1 35.73(16)
C4 C5 C6 C7 -89.93(14)
C4 C5 C6 O2 146.37(11)
C4 C5 C15 C3 -26.24(10)
C5 C6 C7 C8 -64.87(15)
C5 C6 O2 C14 82.44(14)
C6 C1 C2 C3 -18.87(17)
C6 C5 C15 C3 86.41(12)
C6 C7 C8 C9 -44.01(15)
C7 C6 O2 C14 -43.86(15)
C7 C8 C9 C10 -163.55(12)
C7 C8 C9 C14 15.98(19)
C8 C9 C10 C11 -132.95(13)
C8 C9 C10 C18 133.84(13)
C8 C9 C14 C13 177.94(13)
C8 C9 C14 O2 -1.2(2)
C9 C10 C11 C12 -78.40(12)
C9 C10 C11 C19 170.24(11)
C9 C10 C11 C20 43.03(17)
C9 C10 C18 C12 81.61(12)
C9 C14 O2 C6 16.0(2)
C10 C9 C14 C13 -2.49(19)
C10 C9 C14 O2 178.39(13)
C10 C11 C12 C13 80.31(13)
C10 C11 C12 C18 -28.79(10)
C11 C10 C18 C12 -28.86(10)
C11 C12 C13 C14 -48.64(16)
C11 C12 C18 C10 28.92(10)
C12 C13 C14 C9 2.68(19)
C12 C13 C14 O2 -178.10(12)
C13 C12 C18 C10 -82.97(12)
C13 C14 O2 C6 -163.18(12)
C14 C9 C10 C11 47.49(16)
C14 C9 C10 C18 -45.73(16)
C15 C3 C4 C5 -26.12(10)
C15 C3 C4 C16 -150.12(13)
C15 C3 C4 C17 84.62(13)
C15 C5 C6 C1 -58.70(14)
C15 C5 C6 C7 175.65(11)
C15 C5 C6 O2 51.95(14)
C16 C4 C5 C6 36.99(18)
C16 C4 C5 C15 145.76(13)
C17 C4 C5 C6 165.46(12)
C17 C4 C5 C15 -85.78(13)
C18 C10 C11 C12 28.75(10)
C18 C10 C11 C19 -82.61(12)
C18 C10 C11 C20 150.18(13)
C18 C12 C13 C14 45.89(15)
C19 C11 C12 C13 -167.62(12)
C19 C11 C12 C18 83.28(13)
C20 C11 C12 C13 -39.51(18)
C20 C11 C12 C18 -148.61(13)
O1 C1 C2 C3 160.48(14)
O1 C1 C6 C5 -159.20(13)
O1 C1 C6 C7 -32.04(19)
O1 C1 C6 O2 84.68(15)
O2 C6 C7 C8 58.99(15)
